data_4340648
loop_
_publ_author_name
'Maligaspe, Eranda'
'Hauwiller, Matthew R.'
'Zatsikha, Yuriy V.'
'Hinke, Jonathan A.'
'Solntsev, Pavlo V.'
'Blank, David A.'
'Nemykin, Victor N.'

_publ_section_title
;
 Redox and photoinduced electron-transfer properties in short distance
 organoboryl ferrocene-subphthalocyanine dyads.
;
_journal_issue 17
_journal_name_full 'Inorganic chemistry'
_journal_page_first 9336
_journal_page_last 9347
_journal_paper_doi 10.1021/ic5014544
_journal_volume 53
_journal_year 2014
_chemical_formula_moiety 'C34 H21 B Fe N6'
_chemical_formula_sum 'C34 H21 B Fe N6'
_chemical_formula_weight 580.23
_space_group_crystal_system triclinic
_space_group_IT_number 2
_space_group_name_Hall '-P 1'
_space_group_name_H-M_alt 'P -1'
_symmetry_space_group_name_Hall '-P 1'
_symmetry_space_group_name_H-M 'P -1'
_atom_sites_solution_hydrogens geom
_audit_creation_method SHELXL-2013
_audit_update_record
;
2013-10-31 # Formatted by publCIF

;
_cell_angle_alpha 102.901(7)
_cell_angle_beta 105.917(8)
_cell_angle_gamma 107.811(8)
_cell_formula_units_Z 2
_cell_length_a 10.0410(4)
_cell_length_b 11.8991(5)
_cell_length_c 12.3514(8)
_cell_measurement_reflns_used 12001
_cell_measurement_temperature 123(2)
_cell_measurement_theta_max 27.5
_cell_measurement_theta_min 3.0
_cell_volume 1272.83(17)
_computing_cell_refinement 'CrystalClear-SM Expert 2.0 r12 (Rigaku, 2011)'
_computing_data_collection 'CrystalClear-SM Expert 2.0 r12 (Rigaku, 2011)'
_computing_data_reduction 'CrystalClear-SM Expert 2.0 r12 (Rigaku, 2011)'
_computing_molecular_graphics PLATON
_computing_publication_material PLATON
_computing_structure_refinement 'SHELXL-2013 (Sheldrick, 2013)'
_computing_structure_solution 'SHELXL-2013 (Sheldrick, 2013)'
_diffrn_ambient_temperature 123(2)
_diffrn_detector RX
_diffrn_detector_area_resol_mean 10.0000
_diffrn_measured_fraction_theta_full 0.998
_diffrn_measured_fraction_theta_max 0.992
_diffrn_measurement_device
;
Crystal Goniometer
;
_diffrn_measurement_device_type 'Rigaku RAXIS conversion'
_diffrn_measurement_method 'profile data from \w scan'
_diffrn_measurement_specimen_support Loop
_diffrn_orient_matrix_type FS_PROCESS
_diffrn_orient_matrix_UB_11 0.055908
_diffrn_orient_matrix_UB_12 0.061170
_diffrn_orient_matrix_UB_13 0.083167
_diffrn_orient_matrix_UB_21 -0.000753
_diffrn_orient_matrix_UB_22 0.070547
_diffrn_orient_matrix_UB_23 -0.031201
_diffrn_orient_matrix_UB_31 -0.097683
_diffrn_orient_matrix_UB_32 -0.007816
_diffrn_orient_matrix_UB_33 0.009832
_diffrn_radiation_monochromator graphite
_diffrn_radiation_source 'fine-focus sealed tube'
_diffrn_radiation_type MoK\a
_diffrn_radiation_wavelength 0.71075
_diffrn_reflns_av_R_equivalents 0.0388
_diffrn_reflns_av_unetI/netI 0.0467
_diffrn_reflns_Laue_measured_fraction_full 0.998
_diffrn_reflns_Laue_measured_fraction_max 0.992
_diffrn_reflns_limit_h_max 13
_diffrn_reflns_limit_h_min -13
_diffrn_reflns_limit_k_max 15
_diffrn_reflns_limit_k_min -15
_diffrn_reflns_limit_l_max 16
_diffrn_reflns_limit_l_min -16
_diffrn_reflns_number 16625
_diffrn_reflns_point_group_measured_fraction_full 0.998
_diffrn_reflns_point_group_measured_fraction_max 0.992
_diffrn_reflns_theta_full 25.242
_diffrn_reflns_theta_max 27.482
_diffrn_reflns_theta_min 3.048
_diffrn_source 'Sealed Tube'
_diffrn_source_current 40.0
_diffrn_source_power 2.0
_diffrn_source_voltage 50.0
_exptl_absorpt_coefficient_mu 0.631
_exptl_absorpt_correction_T_max 1.000
_exptl_absorpt_correction_T_min 0.804
_exptl_absorpt_correction_type multi-scan
_exptl_crystal_colour Red
_exptl_crystal_density_diffrn 1.514
_exptl_crystal_description Platelet
_exptl_crystal_F_000 596
_exptl_crystal_size_max 0.200
_exptl_crystal_size_mid 0.200
_exptl_crystal_size_min 0.200
_refine_diff_density_max 0.618
_refine_diff_density_min -0.799
_refine_diff_density_rms 0.097
_refine_ls_extinction_method none
_refine_ls_goodness_of_fit_ref 1.100
_refine_ls_hydrogen_treatment constr
_refine_ls_matrix_type full
_refine_ls_number_parameters 379
_refine_ls_number_reflns 5785
_refine_ls_number_restraints 0
_refine_ls_restrained_S_all 1.100
_refine_ls_R_factor_all 0.0720
_refine_ls_R_factor_gt 0.0466
_refine_ls_shift/su_max 0.000
_refine_ls_shift/su_mean 0.000
_refine_ls_structure_factor_coef Fsqd
_refine_ls_weighting_details 'w=1/[\s^2^(Fo^2^)+(0.0730P)^2^+0.6289P] where P=(Fo^2^+2Fc^2^)/3'
_refine_ls_weighting_scheme calc
_refine_ls_wR_factor_gt 0.1198
_refine_ls_wR_factor_ref 0.1432
_reflns_Friedel_coverage 0.000
_reflns_number_gt 4167
_reflns_number_total 5785
_reflns_threshold_expression 'I > 2\s(I)'
_cod_data_source_file ic5014544_si_002.cif
_cod_data_source_block SubPcBFc
_cod_depositor_comments 'Adding full bibliography for 4340648--4340649.cif.'
_cod_original_cell_volume 1272.83(14)
_cod_database_code 4340648
_shelx_space_group_comment
;
The symmetry employed for this shelxl refinement is uniquely defined
by the following loop, which should always be used as a source of
symmetry information in preference to the above space-group names.
They are only intended as comments.
;
_shelx_estimated_absorpt_t_min 0.884
_shelx_estimated_absorpt_t_max 0.884
_shelxl_version_number 2013-4

loop_
_space_group_symop_operation_xyz
'x, y, z'
'-x, -y, -z'

loop_
_atom_site_label
_atom_site_type_symbol
_atom_site_fract_x
_atom_site_fract_y
_atom_site_fract_z
_atom_site_U_iso_or_equiv
_atom_site_adp_type
_atom_site_occupancy
_atom_site_site_symmetry_order
_atom_site_calc_flag
_atom_site_refinement_flags_posn
_atom_site_refinement_flags_adp
Fe1 Fe 0.16797(4) 0.01089(4) 0.35169(4) 0.02566(14) Uani 1 1 d . .
N1 N 0.1009(2) 0.2738(2) 0.2340(2) 0.0216(5) Uani 1 1 d . .
N2 N -0.0655(3) 0.2317(2) 0.0371(2) 0.0253(5) Uani 1 1 d . .
N3 N -0.1616(2) 0.1784(2) 0.1817(2) 0.0226(5) Uani 1 1 d . .
N4 N -0.2638(3) 0.2161(2) 0.3321(2) 0.0252(5) Uani 1 1 d . .
N5 N -0.0011(2) 0.2675(2) 0.3836(2) 0.0210(5) Uani 1 1 d . .
N6 N 0.2510(2) 0.4063(2) 0.4355(2) 0.0225(5) Uani 1 1 d . .
C1 C 0.2288(3) 0.3678(2) 0.3182(2) 0.0223(5) Uani 1 1 d . .
C2 C 0.3086(3) 0.4305(3) 0.2520(2) 0.0238(6) Uani 1 1 d . .
C3 C 0.4449(3) 0.5317(3) 0.2895(3) 0.0284(6) Uani 1 1 d . .
H3 H 0.5097 0.5684 0.3712 0.034 Uiso 1 1 calc R U
C4 C 0.4830(3) 0.5771(3) 0.2036(3) 0.0314(6) Uani 1 1 d . .
H4 H 0.5770 0.6445 0.2266 0.038 Uiso 1 1 calc R U
C5 C 0.3865(3) 0.5259(3) 0.0841(3) 0.0306(6) Uani 1 1 d . .
H5 H 0.4156 0.5607 0.0280 0.037 Uiso 1 1 calc R U
C6 C 0.2506(3) 0.4266(3) 0.0451(3) 0.0283(6) Uani 1 1 d . .
H6 H 0.1855 0.3929 -0.0366 0.034 Uiso 1 1 calc R U
C7 C 0.2114(3) 0.3770(2) 0.1296(2) 0.0240(6) Uani 1 1 d . .
C8 C 0.0741(3) 0.2817(2) 0.1224(2) 0.0229(5) Uani 1 1 d . .
C9 C -0.1812(3) 0.1868(2) 0.0708(2) 0.0232(6) Uani 1 1 d . .
C10 C -0.3384(3) 0.1692(2) 0.0181(3) 0.0263(6) Uani 1 1 d . .
C11 C -0.4253(3) 0.1612(3) -0.0948(3) 0.0315(7) Uani 1 1 d . .
H11 H -0.3848 0.1640 -0.1557 0.038 Uiso 1 1 calc R U
C12 C -0.5730(3) 0.1490(3) -0.1155(3) 0.0366(7) Uani 1 1 d . .
H12 H -0.6362 0.1386 -0.1931 0.044 Uiso 1 1 calc R U
C13 C -0.6300(3) 0.1516(3) -0.0251(3) 0.0369(8) Uani 1 1 d . .
H13 H -0.7305 0.1457 -0.0418 0.044 Uiso 1 1 calc R U
C14 C -0.5448(3) 0.1625(3) 0.0889(3) 0.0316(7) Uani 1 1 d . .
H14 H -0.5845 0.1659 0.1506 0.038 Uiso 1 1 calc R U
C15 C -0.3981(3) 0.1683(2) 0.1100(3) 0.0270(6) Uani 1 1 d . .
C16 C -0.2786(3) 0.1816(2) 0.2168(3) 0.0235(6) Uani 1 1 d . .
C17 C -0.1228(3) 0.2658(2) 0.4134(2) 0.0223(5) Uani 1 1 d . .
C18 C -0.0613(3) 0.3460(2) 0.5377(2) 0.0235(6) Uani 1 1 d . .
C19 C -0.1271(3) 0.3712(3) 0.6205(3) 0.0282(6) Uani 1 1 d . .
H19 H -0.2332 0.3345 0.5988 0.034 Uiso 1 1 calc R U
C20 C -0.0346(4) 0.4510(3) 0.7352(3) 0.0316(7) Uani 1 1 d . .
H20 H -0.0772 0.4654 0.7942 0.038 Uiso 1 1 calc R U
C21 C 0.1208(4) 0.5111(3) 0.7659(3) 0.0311(6) Uani 1 1 d . .
H21 H 0.1812 0.5667 0.8451 0.037 Uiso 1 1 calc R U
C22 C 0.1881(3) 0.4913(3) 0.6839(2) 0.0267(6) Uani 1 1 d . .
H22 H 0.2930 0.5349 0.7046 0.032 Uiso 1 1 calc R U
C23 C 0.0981(3) 0.4056(2) 0.5702(2) 0.0234(6) Uani 1 1 d . .
C24 C 0.1307(3) 0.3592(2) 0.4652(2) 0.0219(5) Uani 1 1 d . .
C25 C -0.0068(3) 0.0555(2) 0.2637(2) 0.0211(5) Uani 1 1 d . .
C26 C 0.0316(3) -0.0240(3) 0.1818(3) 0.0265(6) Uani 1 1 d . .
H26 H 0.0643 -0.0041 0.1206 0.032 Uiso 1 1 calc R U
C27 C 0.0122(3) -0.1379(3) 0.2080(3) 0.0304(6) Uani 1 1 d . .
H27 H 0.0293 -0.2066 0.1669 0.036 Uiso 1 1 calc R U
C28 C -0.0363(3) -0.1308(3) 0.3047(3) 0.0271(6) Uani 1 1 d . .
H28 H -0.0584 -0.1937 0.3404 0.033 Uiso 1 1 calc R U
C29 C -0.0463(3) -0.0115(3) 0.3400(3) 0.0268(6) Uani 1 1 d . .
H29 H -0.0750 0.0183 0.4044 0.032 Uiso 1 1 calc R U
C30 C 0.3701(3) 0.1639(3) 0.4287(3) 0.0347(7) Uani 1 1 d . .
H30 H 0.3892 0.2432 0.4181 0.042 Uiso 1 1 calc R U
C31 C 0.3861(3) 0.0606(3) 0.3583(3) 0.0356(7) Uani 1 1 d . .
H31 H 0.4185 0.0589 0.2928 0.043 Uiso 1 1 calc R U
C32 C 0.3456(3) -0.0386(3) 0.4024(3) 0.0357(7) Uani 1 1 d . .
H32 H 0.3437 -0.1198 0.3706 0.043 Uiso 1 1 calc R U
C33 C 0.3084(3) 0.0027(3) 0.5015(3) 0.0373(7) Uani 1 1 d . .
H33 H 0.2799 -0.0450 0.5497 0.045 Uiso 1 1 calc R U
C34 C 0.3206(3) 0.1282(3) 0.5175(3) 0.0379(7) Uani 1 1 d . .
H34 H 0.2996 0.1786 0.5766 0.045 Uiso 1 1 calc R U
B1 B -0.0146(3) 0.1866(3) 0.2655(3) 0.0219(6) Uani 1 1 d . .

loop_
_atom_site_aniso_label
_atom_site_aniso_U_11
_atom_site_aniso_U_22
_atom_site_aniso_U_33
_atom_site_aniso_U_23
_atom_site_aniso_U_13
_atom_site_aniso_U_12
Fe1 0.0232(2) 0.0226(2) 0.0271(2) 0.00867(18) 0.00397(17) 0.00828(17)
N1 0.0227(11) 0.0188(11) 0.0208(12) 0.0066(9) 0.0050(9) 0.0077(9)
N2 0.0296(12) 0.0197(11) 0.0206(12) 0.0040(10) 0.0040(10) 0.0086(10)
N3 0.0213(11) 0.0175(11) 0.0235(12) 0.0057(9) 0.0028(9) 0.0061(9)
N4 0.0255(12) 0.0206(11) 0.0285(13) 0.0099(10) 0.0071(10) 0.0090(10)
N5 0.0226(11) 0.0181(10) 0.0217(12) 0.0072(9) 0.0072(9) 0.0079(9)
N6 0.0211(11) 0.0209(11) 0.0226(12) 0.0073(10) 0.0032(9) 0.0089(10)
C1 0.0196(12) 0.0184(12) 0.0234(14) 0.0066(11) 0.0027(11) 0.0055(11)
C2 0.0235(13) 0.0225(13) 0.0245(14) 0.0067(11) 0.0068(11) 0.0104(11)
C3 0.0233(13) 0.0275(14) 0.0294(16) 0.0078(13) 0.0064(12) 0.0076(12)
C4 0.0257(14) 0.0270(15) 0.0374(18) 0.0124(14) 0.0104(13) 0.0049(12)
C5 0.0312(15) 0.0297(15) 0.0306(16) 0.0126(13) 0.0132(13) 0.0081(13)
C6 0.0332(15) 0.0272(14) 0.0221(15) 0.0062(12) 0.0096(12) 0.0109(13)
C7 0.0271(14) 0.0205(13) 0.0235(14) 0.0059(11) 0.0086(11) 0.0100(12)
C8 0.0266(13) 0.0184(12) 0.0196(13) 0.0036(11) 0.0041(11) 0.0093(11)
C9 0.0248(13) 0.0163(12) 0.0204(14) 0.0030(11) 0.0021(11) 0.0054(11)
C10 0.0261(14) 0.0157(12) 0.0257(15) 0.0051(11) -0.0003(11) 0.0036(11)
C11 0.0308(15) 0.0185(13) 0.0288(16) 0.0049(12) -0.0032(12) 0.0031(12)
C12 0.0301(15) 0.0235(15) 0.0367(18) 0.0089(13) -0.0094(13) 0.0054(13)
C13 0.0224(14) 0.0240(15) 0.049(2) 0.0112(14) -0.0045(14) 0.0063(12)
C14 0.0230(14) 0.0248(14) 0.0411(18) 0.0121(13) 0.0046(13) 0.0073(12)
C15 0.0218(13) 0.0159(12) 0.0337(16) 0.0068(12) 0.0016(12) 0.0037(11)
C16 0.0205(13) 0.0176(12) 0.0299(15) 0.0093(11) 0.0059(11) 0.0059(11)
C17 0.0249(13) 0.0188(12) 0.0238(14) 0.0087(11) 0.0074(11) 0.0094(11)
C18 0.0294(14) 0.0190(13) 0.0262(14) 0.0111(11) 0.0098(12) 0.0125(11)
C19 0.0339(15) 0.0255(14) 0.0332(16) 0.0155(13) 0.0152(13) 0.0156(13)
C20 0.0473(18) 0.0305(15) 0.0283(16) 0.0124(13) 0.0183(14) 0.0240(15)
C21 0.0479(18) 0.0235(14) 0.0214(15) 0.0066(12) 0.0096(13) 0.0171(14)
C22 0.0340(15) 0.0195(13) 0.0225(14) 0.0065(11) 0.0037(12) 0.0115(12)
C23 0.0305(14) 0.0209(13) 0.0213(14) 0.0100(11) 0.0071(11) 0.0134(12)
C24 0.0239(13) 0.0182(12) 0.0205(13) 0.0071(11) 0.0032(11) 0.0082(11)
C25 0.0202(12) 0.0182(12) 0.0197(13) 0.0044(11) 0.0037(10) 0.0052(11)
C26 0.0263(14) 0.0267(14) 0.0208(14) 0.0060(12) 0.0012(11) 0.0108(12)
C27 0.0306(15) 0.0210(14) 0.0312(16) 0.0032(12) 0.0043(12) 0.0097(12)
C28 0.0204(13) 0.0217(13) 0.0345(16) 0.0129(12) 0.0036(12) 0.0053(11)
C29 0.0246(13) 0.0286(15) 0.0258(15) 0.0098(12) 0.0065(11) 0.0106(12)
C30 0.0221(14) 0.0265(15) 0.0417(19) 0.0115(14) -0.0014(13) 0.0034(12)
C31 0.0230(14) 0.0386(17) 0.0443(19) 0.0166(15) 0.0089(13) 0.0123(14)
C32 0.0290(15) 0.0317(16) 0.046(2) 0.0156(15) 0.0109(14) 0.0129(14)
C33 0.0239(14) 0.0477(19) 0.0362(18) 0.0256(16) 0.0014(13) 0.0093(14)
C34 0.0301(15) 0.0401(18) 0.0276(16) 0.0029(14) -0.0010(13) 0.0095(14)
B1 0.0213(14) 0.0174(14) 0.0226(15) 0.0059(12) 0.0045(12) 0.0057(12)

loop_
_atom_type_symbol
_atom_type_description
_atom_type_scat_dispersion_real
_atom_type_scat_dispersion_imag
_atom_type_scat_source
C C 0.0033 0.0016 'International Tables Vol C Tables 4.2.6.8 and 6.1.1.4'
H H 0.0000 0.0000 'International Tables Vol C Tables 4.2.6.8 and 6.1.1.4'
B B 0.0013 0.0007 'International Tables Vol C Tables 4.2.6.8 and 6.1.1.4'
Fe Fe 0.3463 0.8444 'International Tables Vol C Tables 4.2.6.8 and 6.1.1.4'
N N 0.0061 0.0033 'International Tables Vol C Tables 4.2.6.8 and 6.1.1.4'

loop_
_geom_angle_atom_site_label_1
_geom_angle_atom_site_label_2
_geom_angle_atom_site_label_3
_geom_angle
C27 Fe1 C32 104.40(13)
C27 Fe1 C26 41.27(11)
C32 Fe1 C26 127.09(13)
C27 Fe1 C33 125.96(13)
C32 Fe1 C33 40.43(13)
C26 Fe1 C33 164.88(13)
C27 Fe1 C28 40.35(12)
C32 Fe1 C28 113.94(12)
C26 Fe1 C28 68.62(12)
C33 Fe1 C28 106.52(12)
C27 Fe1 C29 68.39(12)
C32 Fe1 C29 148.94(12)
C26 Fe1 C29 68.23(11)
C33 Fe1 C29 118.16(12)
C28 Fe1 C29 40.97(11)
C27 Fe1 C34 165.67(13)
C32 Fe1 C34 68.54(14)
C26 Fe1 C34 152.80(13)
C33 Fe1 C34 40.81(13)
C28 Fe1 C34 129.70(13)
C29 Fe1 C34 110.80(13)
C27 Fe1 C31 115.23(13)
C32 Fe1 C31 40.15(12)
C26 Fe1 C31 108.28(13)
C33 Fe1 C31 67.52(13)
C28 Fe1 C31 147.08(12)
C29 Fe1 C31 170.60(12)
C34 Fe1 C31 68.01(14)
C27 Fe1 C30 150.11(13)
C32 Fe1 C30 67.91(12)
C26 Fe1 C30 119.18(12)
C33 Fe1 C30 67.77(12)
C28 Fe1 C30 169.53(13)
C29 Fe1 C30 132.89(12)
C34 Fe1 C30 40.36(13)
C31 Fe1 C30 40.30(13)
C27 Fe1 C25 69.19(11)
C32 Fe1 C25 167.19(12)
C26 Fe1 C25 40.99(11)
C33 Fe1 C25 152.22(13)
C28 Fe1 C25 68.87(10)
C29 Fe1 C25 40.41(10)
C34 Fe1 C25 120.14(12)
C31 Fe1 C25 131.37(11)
C30 Fe1 C25 111.77(11)
C1 N1 C8 113.3(2)
C1 N1 B1 122.6(2)
C8 N1 B1 122.8(2)
C9 N2 C8 117.0(2)
C9 N3 C16 113.3(2)
C9 N3 B1 123.1(2)
C16 N3 B1 122.9(2)
C17 N4 C16 116.5(2)
C24 N5 C17 113.2(2)
C24 N5 B1 123.4(2)
C17 N5 B1 122.9(2)
C1 N6 C24 116.5(2)
N6 C1 N1 123.3(2)
N6 C1 C2 129.5(2)
N1 C1 C2 105.7(2)
C3 C2 C7 120.8(3)
C3 C2 C1 132.0(3)
C7 C2 C1 107.0(2)
C4 C3 C2 117.7(3)
C4 C3 H3 121.1
C2 C3 H3 121.1
C3 C4 C5 121.4(3)
C3 C4 H4 119.3
C5 C4 H4 119.3
C6 C5 C4 122.0(3)
C6 C5 H5 119.0
C4 C5 H5 119.0
C5 C6 C7 117.7(3)
C5 C6 H6 121.1
C7 C6 H6 121.1
C6 C7 C2 120.4(3)
C6 C7 C8 132.3(3)
C2 C7 C8 106.9(2)
N2 C8 N1 122.8(2)
N2 C8 C7 129.5(2)
N1 C8 C7 105.8(2)
N2 C9 N3 122.5(2)
N2 C9 C10 130.0(2)
N3 C9 C10 105.8(2)
C11 C10 C15 120.9(3)
C11 C10 C9 132.2(3)
C15 C10 C9 106.8(2)
C12 C11 C10 117.8(3)
C12 C11 H11 121.1
C10 C11 H11 121.1
C13 C12 C11 121.3(3)
C13 C12 H12 119.4
C11 C12 H12 119.4
C14 C13 C12 122.0(3)
C14 C13 H13 119.0
C12 C13 H13 119.0
C13 C14 C15 117.6(3)
C13 C14 H14 121.2
C15 C14 H14 121.2
C14 C15 C10 120.2(3)
C14 C15 C16 132.4(3)
C10 C15 C16 107.3(2)
N4 C16 N3 122.7(2)
N4 C16 C15 130.5(2)
N3 C16 C15 105.5(2)
N4 C17 N5 122.8(2)
N4 C17 C18 130.6(2)
N5 C17 C18 105.6(2)
C19 C18 C23 120.3(3)
C19 C18 C17 132.7(3)
C23 C18 C17 107.0(2)
C20 C19 C18 118.4(3)
C20 C19 H19 120.8
C18 C19 H19 120.8
C19 C20 C21 121.1(3)
C19 C20 H20 119.4
C21 C20 H20 119.4
C22 C21 C20 121.5(3)
C22 C21 H21 119.2
C20 C21 H21 119.2
C21 C22 C23 118.1(3)
C21 C22 H22 121.0
C23 C22 H22 121.0
C22 C23 C18 120.4(3)
C22 C23 C24 132.8(3)
C18 C23 C24 106.7(2)
N6 C24 N5 121.9(2)
N6 C24 C23 130.9(2)
N5 C24 C23 105.9(2)
C29 C25 C26 106.0(2)
C29 C25 B1 125.9(2)
C26 C25 B1 128.0(2)
C29 C25 Fe1 68.55(15)
C26 C25 Fe1 67.86(14)
B1 C25 Fe1 130.96(18)
C27 C26 C25 108.6(2)
C27 C26 Fe1 69.12(16)
C25 C26 Fe1 71.16(15)
C27 C26 H26 125.7
C25 C26 H26 125.7
Fe1 C26 H26 125.6
C28 C27 C26 108.3(3)
C28 C27 Fe1 70.46(17)
C26 C27 Fe1 69.62(16)
C28 C27 H27 125.8
C26 C27 H27 125.8
Fe1 C27 H27 125.7
C27 C28 C29 107.7(2)
C27 C28 Fe1 69.19(16)
C29 C28 Fe1 69.56(15)
C27 C28 H28 126.2
C29 C28 H28 126.2
Fe1 C28 H28 126.6
C25 C29 C28 109.5(2)
C25 C29 Fe1 71.05(15)
C28 C29 Fe1 69.47(15)
C25 C29 H29 125.3
C28 C29 H29 125.3
Fe1 C29 H29 125.8
C34 C30 C31 108.1(3)
C34 C30 Fe1 69.26(17)
C31 C30 Fe1 69.80(17)
C34 C30 H30 125.9
C31 C30 H30 125.9
Fe1 C30 H30 126.6
C32 C31 C30 108.0(3)
C32 C31 Fe1 68.74(17)
C30 C31 Fe1 69.90(17)
C32 C31 H31 126.0
C30 C31 H31 126.0
Fe1 C31 H31 126.9
C31 C32 C33 108.3(3)
C31 C32 Fe1 71.10(17)
C33 C32 Fe1 70.18(17)
C31 C32 H32 125.8
C33 C32 H32 125.8
Fe1 C32 H32 124.5
C32 C33 C34 108.3(3)
C32 C33 Fe1 69.39(17)
C34 C33 Fe1 69.86(17)
C32 C33 H33 125.8
C34 C33 H33 125.8
Fe1 C33 H33 126.5
C30 C34 C33 107.1(3)
C30 C34 Fe1 70.38(18)
C33 C34 Fe1 69.33(18)
C30 C34 H34 126.4
C33 C34 H34 126.4
Fe1 C34 H34 125.4
N5 B1 N1 102.8(2)
N5 B1 N3 102.3(2)
N1 B1 N3 102.8(2)
N5 B1 C25 114.9(2)
N1 B1 C25 117.6(2)
N3 B1 C25 114.5(2)

loop_
_geom_bond_atom_site_label_1
_geom_bond_atom_site_label_2
_geom_bond_distance
Fe1 C27 2.028(3)
Fe1 C32 2.028(3)
Fe1 C26 2.034(3)
Fe1 C33 2.039(3)
Fe1 C28 2.044(3)
Fe1 C29 2.046(3)
Fe1 C34 2.046(3)
Fe1 C31 2.059(3)
Fe1 C30 2.061(3)
Fe1 C25 2.079(3)
N1 C1 1.360(3)
N1 C8 1.361(3)
N1 B1 1.505(4)
N2 C9 1.338(4)
N2 C8 1.352(3)
N3 C9 1.360(3)
N3 C16 1.368(3)
N3 B1 1.512(4)
N4 C17 1.343(3)
N4 C16 1.344(4)
N5 C24 1.361(3)
N5 C17 1.365(3)
N5 B1 1.502(4)
N6 C1 1.350(4)
N6 C24 1.353(3)
C1 C2 1.460(4)
C2 C3 1.390(4)
C2 C7 1.424(4)
C3 C4 1.384(4)
C3 H3 0.9500
C4 C5 1.393(4)
C4 H4 0.9500
C5 C6 1.375(4)
C5 H5 0.9500
C6 C7 1.397(4)
C6 H6 0.9500
C7 C8 1.458(4)
C9 C10 1.461(4)
C10 C11 1.392(4)
C10 C15 1.422(4)
C11 C12 1.389(4)
C11 H11 0.9500
C12 C13 1.386(5)
C12 H12 0.9500
C13 C14 1.386(4)
C13 H13 0.9500
C14 C15 1.401(4)
C14 H14 0.9500
C15 C16 1.458(4)
C17 C18 1.454(4)
C18 C19 1.388(4)
C18 C23 1.432(4)
C19 C20 1.382(4)
C19 H19 0.9500
C20 C21 1.400(4)
C20 H20 0.9500
C21 C22 1.380(4)
C21 H21 0.9500
C22 C23 1.389(4)
C22 H22 0.9500
C23 C24 1.455(4)
C25 C29 1.425(4)
C25 C26 1.441(4)
C25 B1 1.582(4)
C26 C27 1.431(4)
C26 H26 0.9500
C27 C28 1.405(4)
C27 H27 0.9500
C28 C29 1.431(4)
C28 H28 0.9500
C29 H29 0.9500
C30 C34 1.417(5)
C30 C31 1.419(5)
C30 H30 0.9500
C31 C32 1.404(4)
C31 H31 0.9500
C32 C33 1.405(5)
C32 H32 0.9500
C33 C34 1.424(5)
C33 H33 0.9500
C34 H34 0.9500

loop_
_geom_torsion_atom_site_label_1
_geom_torsion_atom_site_label_2
_geom_torsion_atom_site_label_3
_geom_torsion_atom_site_label_4
_geom_torsion
C24 N6 C1 N1 -9.3(4)
C24 N6 C1 C2 154.2(3)
C8 N1 C1 N6 155.4(2)
B1 N1 C1 N6 -12.5(4)
C8 N1 C1 C2 -11.4(3)
B1 N1 C1 C2 -179.4(2)
N6 C1 C2 C3 14.8(5)
N1 C1 C2 C3 -179.5(3)
N6 C1 C2 C7 -158.9(3)
N1 C1 C2 C7 6.9(3)
C7 C2 C3 C4 -0.8(4)
C1 C2 C3 C4 -173.7(3)
C2 C3 C4 C5 1.9(4)
C3 C4 C5 C6 -1.3(5)
C4 C5 C6 C7 -0.4(4)
C5 C6 C7 C2 1.5(4)
C5 C6 C7 C8 173.8(3)
C3 C2 C7 C6 -0.9(4)
C1 C2 C7 C6 173.6(2)
C3 C2 C7 C8 -175.0(2)
C1 C2 C7 C8 -0.5(3)
C9 N2 C8 N1 8.3(4)
C9 N2 C8 C7 -153.6(3)
C1 N1 C8 N2 -154.4(2)
B1 N1 C8 N2 13.5(4)
C1 N1 C8 C7 11.1(3)
B1 N1 C8 C7 179.0(2)
C6 C7 C8 N2 -14.9(5)
C2 C7 C8 N2 158.1(3)
C6 C7 C8 N1 -179.1(3)
C2 C7 C8 N1 -6.1(3)
C8 N2 C9 N3 -7.0(4)
C8 N2 C9 C10 155.7(3)
C16 N3 C9 N2 154.3(2)
B1 N3 C9 N2 -16.0(4)
C16 N3 C9 C10 -12.0(3)
B1 N3 C9 C10 177.7(2)
N2 C9 C10 C11 19.3(5)
N3 C9 C10 C11 -175.9(3)
N2 C9 C10 C15 -156.9(3)
N3 C9 C10 C15 7.9(3)
C15 C10 C11 C12 -1.7(4)
C9 C10 C11 C12 -177.4(3)
C10 C11 C12 C13 3.5(4)
C11 C12 C13 C14 -2.0(5)
C12 C13 C14 C15 -1.3(4)
C13 C14 C15 C10 3.1(4)
C13 C14 C15 C16 178.8(3)
C11 C10 C15 C14 -1.6(4)
C9 C10 C15 C14 175.1(2)
C11 C10 C15 C16 -178.3(2)
C9 C10 C15 C16 -1.6(3)
C17 N4 C16 N3 9.7(4)
C17 N4 C16 C15 -155.3(3)
C9 N3 C16 N4 -157.2(2)
B1 N3 C16 N4 13.1(4)
C9 N3 C16 C15 11.0(3)
B1 N3 C16 C15 -178.7(2)
C14 C15 C16 N4 -14.5(5)
C10 C15 C16 N4 161.7(3)
C14 C15 C16 N3 178.6(3)
C10 C15 C16 N3 -5.2(3)
C16 N4 C17 N5 -8.2(4)
C16 N4 C17 C18 158.4(3)
C24 N5 C17 N4 156.5(2)
B1 N5 C17 N4 -16.4(4)
C24 N5 C17 C18 -13.0(3)
B1 N5 C17 C18 174.1(2)
N4 C17 C18 C19 19.2(5)
N5 C17 C18 C19 -172.4(3)
N4 C17 C18 C23 -160.5(3)
N5 C17 C18 C23 7.9(3)
C23 C18 C19 C20 -2.3(4)
C17 C18 C19 C20 178.0(3)
C18 C19 C20 C21 3.7(4)
C19 C20 C21 C22 -1.3(4)
C20 C21 C22 C23 -2.6(4)
C21 C22 C23 C18 3.9(4)
C21 C22 C23 C24 -177.5(3)
C19 C18 C23 C22 -1.5(4)
C17 C18 C23 C22 178.3(2)
C19 C18 C23 C24 179.6(2)
C17 C18 C23 C24 -0.7(3)
C1 N6 C24 N5 7.1(3)
C1 N6 C24 C23 -158.0(3)
C17 N5 C24 N6 -155.7(2)
B1 N5 C24 N6 17.1(4)
C17 N5 C24 C23 12.7(3)
B1 N5 C24 C23 -174.5(2)
C22 C23 C24 N6 -18.6(5)
C18 C23 C24 N6 160.1(3)
C22 C23 C24 N5 174.4(3)
C18 C23 C24 N5 -6.8(3)
C29 C25 C26 C27 1.0(3)
B1 C25 C26 C27 -175.3(3)
Fe1 C25 C26 C27 59.20(19)
C29 C25 C26 Fe1 -58.17(18)
B1 C25 C26 Fe1 125.5(3)
C25 C26 C27 C28 -0.4(3)
Fe1 C26 C27 C28 60.1(2)
C25 C26 C27 Fe1 -60.47(19)
C26 C27 C28 C29 -0.4(3)
Fe1 C27 C28 C29 59.14(19)
C26 C27 C28 Fe1 -59.55(19)
C26 C25 C29 C28 -1.3(3)
B1 C25 C29 C28 175.2(2)
Fe1 C25 C29 C28 -59.03(19)
C26 C25 C29 Fe1 57.73(18)
B1 C25 C29 Fe1 -125.8(3)
C27 C28 C29 C25 1.1(3)
Fe1 C28 C29 C25 59.99(19)
C27 C28 C29 Fe1 -58.90(19)
C34 C30 C31 C32 0.5(3)
Fe1 C30 C31 C32 -58.3(2)
C34 C30 C31 Fe1 58.8(2)
C30 C31 C32 C33 -1.6(3)
Fe1 C31 C32 C33 -60.6(2)
C30 C31 C32 Fe1 59.0(2)
C31 C32 C33 C34 2.0(3)
Fe1 C32 C33 C34 -59.2(2)
C31 C32 C33 Fe1 61.2(2)
C31 C30 C34 C33 0.7(3)
Fe1 C30 C34 C33 59.9(2)
C31 C30 C34 Fe1 -59.2(2)
C32 C33 C34 C30 -1.6(3)
Fe1 C33 C34 C30 -60.5(2)
C32 C33 C34 Fe1 58.9(2)
C24 N5 B1 N1 -32.9(3)
C17 N5 B1 N1 139.3(2)
C24 N5 B1 N3 -139.3(2)
C17 N5 B1 N3 32.9(3)
C24 N5 B1 C25 96.1(3)
C17 N5 B1 C25 -91.7(3)
C1 N1 B1 N5 30.4(3)
C8 N1 B1 N5 -136.3(2)
C1 N1 B1 N3 136.4(2)
C8 N1 B1 N3 -30.4(3)
C1 N1 B1 C25 -96.8(3)
C8 N1 B1 C25 96.4(3)
C9 N3 B1 N5 138.1(2)
C16 N3 B1 N5 -31.3(3)
C9 N3 B1 N1 31.7(3)
C16 N3 B1 N1 -137.7(2)
C9 N3 B1 C25 -97.0(3)
C16 N3 B1 C25 93.6(3)
C29 C25 B1 N5 26.0(4)
C26 C25 B1 N5 -158.3(3)
Fe1 C25 B1 N5 -65.8(3)
C29 C25 B1 N1 147.1(3)
C26 C25 B1 N1 -37.2(4)
Fe1 C25 B1 N1 55.4(4)
C29 C25 B1 N3 -92.0(3)
C26 C25 B1 N3 83.7(3)
Fe1 C25 B1 N3 176.22(18)
